data_7128837
loop_
_publ_author_name
'Borys, Andryj M.'
'Gil-Negrete, Jose M'
'Hevia, Eva'

_publ_section_title
;
 Atom-efficient transition-metal-free arylation of
 <i>N</i>,<i>O</i>-acetals using diarylzinc reagents through Zn/Zn
 cooperativity.
;
_journal_issue 71
_journal_name_full 'Chemical communications (Cambridge, England)'
_journal_page_first 8905
_journal_page_last 8908
_journal_paper_doi 10.1039/d1cc04137a
_journal_volume 57
_journal_year 2021
_chemical_formula_moiety 'C29 H26 F10 N2 Zn'
_chemical_formula_sum 'C29 H26 F10 N2 Zn'
_chemical_formula_weight 657.89
_space_group_crystal_system monoclinic
_space_group_IT_number 14
_space_group_name_Hall '-P 2yn'
_space_group_name_H-M_alt 'P 1 21/n 1'
_atom_sites_solution_hydrogens geom
_atom_sites_solution_primary dual
_audit_creation_date 2019-11-05
_audit_creation_method
;
Olex2 1.2
(compiled 2018.05.29 svn.r3508 for OlexSys, GUI svn.r5506)
;
_audit_update_record
;
2021-07-27 deposited with the CCDC.	2021-08-11 downloaded from the CCDC.
;
_cell_angle_alpha 90
_cell_angle_beta 96.154(3)
_cell_angle_gamma 90
_cell_formula_units_Z 4
_cell_length_a 9.4666(4)
_cell_length_b 17.7242(7)
_cell_length_c 16.3037(5)
_cell_measurement_reflns_used 10339
_cell_measurement_temperature 173.01(10)
_cell_measurement_theta_max 76.0410
_cell_measurement_theta_min 5.0060
_cell_volume 2719.80(18)
_computing_cell_refinement 'CrysAlisPro 1.171.40.45a (Rigaku OD, 2019)'
_computing_data_collection 'CrysAlisPro 1.171.40.45a (Rigaku OD, 2019)'
_computing_data_reduction 'CrysAlisPro 1.171.40.45a (Rigaku OD, 2019)'
_computing_molecular_graphics 'Olex2 (Dolomanov et al., 2009)'
_computing_publication_material 'Olex2 (Dolomanov et al., 2009)'
_computing_structure_refinement 'ShelXL (Sheldrick, 2015)'
_computing_structure_solution 'ShelXT (Sheldrick, 2015)'
_diffrn_ambient_environment N~2~
_diffrn_ambient_temperature 173.01(10)
_diffrn_detector 'CCD plate'
_diffrn_detector_area_resol_mean 10.0000
_diffrn_detector_type HyPix
_diffrn_measured_fraction_theta_full 0.995
_diffrn_measured_fraction_theta_max 0.967
_diffrn_measurement_details
;
List of Runs (angles in degrees, time in seconds):

  # Type    Start    End  Width  t~exp~   \w     \q     \k     \f   Frames
#--------------------------------------------------------------------------
  1  \w     26.00 122.00   0.50    1.40    --   48.53  77.00  90.00  192
  2  \w     97.00 174.00   0.50    5.45    --  107.16 118.00  36.00  154
  3  \w     93.00 174.00   0.50    5.45    --  107.16  57.00 120.00  162
  4  \w     27.00  93.00   0.50    1.40    --   48.53-118.00 -50.00  132
  5  \w     35.00 113.00   0.50    5.45    --  107.16-118.00 -50.00  156
  6  \w     35.00 110.00   0.50    5.45    --  107.16 -99.00   0.00  150
  7  \w     35.00  62.00   0.50    5.45    --  107.16 -57.00 -90.00   54
  8  \w     35.00 110.00   0.50    5.45    --  107.16 -99.00 -60.00  150
  9  \w     35.00 102.00   0.50    5.45    --  107.16 -77.00   0.00  134
 10  \w     35.00  62.00   0.50    5.45    --  107.16 -57.00  60.00   54
 11  \w     35.00 102.00   0.50    5.45    --  107.16 -77.00  60.00  134
 12  \w     35.00  62.00   0.50    5.45    --  107.16 -57.00 150.00   54
 13  \w     35.00  62.00   0.50    5.45    --  107.16 -57.00  30.00   54
 14  \w     35.00  62.00   0.50    5.45    --  107.16 -57.00 -30.00   54
 15  \w     35.00 102.00   0.50    5.45    --  107.16 -77.00  30.00  134
 16  \w     93.00 174.00   0.50    5.45    --  107.16  57.00-150.00  162
 17  \w     93.00 174.00   0.50    5.45    --  107.16  57.00-180.00  162
 18  \w     35.00 102.00   0.50    5.45    --  107.16 -77.00-180.00  134
 19  \w     26.00  99.00   0.50    1.40    --   48.53  77.00 -30.00  146
 20  \w    -24.00  40.00   0.50    1.40    --   48.53 -38.00-150.00  128
 21  \w    -25.00  23.00   0.50    1.40    --   48.53 -19.00 -30.00   96
 22  \w    -25.00  23.00   0.50    1.40    --   48.53 -19.00 -60.00   96
 23  \w    -63.00  -4.00   0.50    1.40    --  -18.75 118.00  36.00  118
 24  \w    -66.00  -9.00   0.50    1.40    --  -18.75 125.00 -60.00  114
 25  \w    -88.00 -27.00   0.50    1.40    --  -18.75 160.00-171.00  122
;
_diffrn_measurement_device 'four-circle diffractometer'
_diffrn_measurement_device_type 'XtaLAB Synergy, Dualflex, HyPix'
_diffrn_measurement_method '\w scans'
_diffrn_orient_matrix_type 'CrysAlisPro convention (1999,Acta A55,543-557)'
_diffrn_orient_matrix_UB_11 -0.0234982000
_diffrn_orient_matrix_UB_12 -0.0854426000
_diffrn_orient_matrix_UB_13 -0.0116806000
_diffrn_orient_matrix_UB_21 -0.1576657000
_diffrn_orient_matrix_UB_22 0.0095671000
_diffrn_orient_matrix_UB_23 0.0134092000
_diffrn_orient_matrix_UB_31 -0.0375319000
_diffrn_orient_matrix_UB_32 0.0121838000
_diffrn_orient_matrix_UB_33 -0.0934011000
_diffrn_radiation_monochromator mirror
_diffrn_radiation_probe x-ray
_diffrn_radiation_type CuK\a
_diffrn_radiation_wavelength 1.54184
_diffrn_reflns_av_R_equivalents 0.1065
_diffrn_reflns_av_unetI/netI 0.0494
_diffrn_reflns_Laue_measured_fraction_full 0.995
_diffrn_reflns_Laue_measured_fraction_max 0.967
_diffrn_reflns_limit_h_max 11
_diffrn_reflns_limit_h_min -11
_diffrn_reflns_limit_k_max 22
_diffrn_reflns_limit_k_min -22
_diffrn_reflns_limit_l_max 15
_diffrn_reflns_limit_l_min -20
_diffrn_reflns_number 23035
_diffrn_reflns_point_group_measured_fraction_full 0.995
_diffrn_reflns_point_group_measured_fraction_max 0.967
_diffrn_reflns_theta_full 67.684
_diffrn_reflns_theta_max 77.423
_diffrn_reflns_theta_min 3.695
_diffrn_source 'micro-focus sealed X-ray tube'
_diffrn_source_type 'PhotonJet (Cu) X-ray Source'
_exptl_absorpt_coefficient_mu 2.094
_exptl_absorpt_correction_T_max 1.000
_exptl_absorpt_correction_T_min 0.275
_exptl_absorpt_correction_type gaussian
_exptl_absorpt_process_details
;
CrysAlisPro 1.171.40.45a (Rigaku Oxford Diffraction, 2019)
Numerical absorption correction based on gaussian integration over
			a multifaceted crystal model
Empirical absorption correction using spherical harmonics,
 implemented in SCALE3 ABSPACK scaling algorithm.
;
_exptl_crystal_colour 'clear colourless'
_exptl_crystal_colour_lustre clear
_exptl_crystal_colour_primary colourless
_exptl_crystal_density_diffrn 1.607
_exptl_crystal_description prism
_exptl_crystal_F_000 1336
_exptl_crystal_size_max 0.321
_exptl_crystal_size_mid 0.248
_exptl_crystal_size_min 0.102
_refine_diff_density_max 4.502
_refine_diff_density_min -1.004
_refine_diff_density_rms 0.313
_refine_ls_extinction_method none
_refine_ls_goodness_of_fit_ref 2.419
_refine_ls_hydrogen_treatment constr
_refine_ls_matrix_type full
_refine_ls_number_parameters 379
_refine_ls_number_reflns 5586
_refine_ls_number_restraints 0
_refine_ls_restrained_S_all 2.419
_refine_ls_R_factor_all 0.1983
_refine_ls_R_factor_gt 0.1933
_refine_ls_shift/su_max 0.000
_refine_ls_shift/su_mean 0.000
_refine_ls_structure_factor_coef Fsqd
_refine_ls_weighting_details 'w=1/[\s^2^(Fo^2^)+(0.2000P)^2^] where P=(Fo^2^+2Fc^2^)/3'
_refine_ls_weighting_scheme calc
_refine_ls_wR_factor_gt 0.5125
_refine_ls_wR_factor_ref 0.5157
_reflns_Friedel_coverage 0.000
_reflns_number_gt 4996
_reflns_number_total 5586
_reflns_threshold_expression 'I > 2\s(I)'
_cod_data_source_file d1cc04137a2.cif
_cod_data_source_block 19EH014_JMG012
_cod_depositor_comments 'Adding full bibliography for 7128836--7128839.cif.'
_cod_database_code 7128837
_shelx_shelxl_version_number 2014/7
_chemical_oxdiff_formula 'C80 H80 N16 O32 F16 Zn8 '
_shelx_space_group_comment
;
The symmetry employed for this shelxl refinement is uniquely defined
by the following loop, which should always be used as a source of
symmetry information in preference to the above space-group names.
They are only intended as comments.
;
_reflns_odcompleteness_completeness 99.31
_reflns_odcompleteness_iscentric 1
_reflns_odcompleteness_theta 66.97
_olex2_refinement_description
;
1. Fixed Uiso
 At 1.2 times of:
  All C(H) groups, All C(H,H) groups
2.a Ternary CH refined with riding coordinates:
 C7(H7)
2.b Secondary CH2 refined with riding coordinates:
 C6(H6A,H6B), C3(H3A,H3B), C2(H2A,H2B), C15(H15A,H15B), C5(H5A,H5B), C16(H16A,
 H16B), C4(H4A,H4B), C19(H19A,H19B), C17(H17A,H17B), C18(H18A,H18B)
2.c Aromatic/amide H refined with riding coordinates:
 C11(H11), C13(H13), C12(H12), C10(H10), C9(H9)
;
_olex2_submission_special_instructions 'No special instructions were received'
_oxdiff_exptl_absorpt_empirical_details
;
Empirical correction (ABSPACK) includes:
- Absorption correction using spherical harmonics
- Frame scaling
;
_oxdiff_exptl_absorpt_empirical_full_max 3.433
_oxdiff_exptl_absorpt_empirical_full_min 0.376

loop_
_space_group_symop_operation_xyz
'x, y, z'
'-x+1/2, y+1/2, -z+1/2'
'-x, -y, -z'
'x-1/2, -y-1/2, z-1/2'

loop_
_atom_site_label
_atom_site_type_symbol
_atom_site_fract_x
_atom_site_fract_y
_atom_site_fract_z
_atom_site_U_iso_or_equiv
_atom_site_adp_type
_atom_site_occupancy
_atom_site_site_symmetry_order
_atom_site_calc_flag
_atom_site_refinement_flags_posn
_atom_site_refinement_flags_adp
_atom_site_refinement_flags_occupancy
_atom_site_disorder_assembly
_atom_site_disorder_group
Zn1 Zn 0.53976(12) 0.71841(6) 0.72692(8) 0.0418(5) Uani 1 1 d . . . . .
F7 F 0.1436(7) 0.7965(4) 0.9308(4) 0.0584(14) Uani 1 1 d . . . . .
F6 F 0.2643(7) 0.6990(3) 0.8366(4) 0.0598(14) Uani 1 1 d . . . . .
F1 F 0.4673(6) 0.8686(4) 0.6398(4) 0.0635(16) Uani 1 1 d . . . . .
F4 F 0.9621(7) 0.7768(3) 0.5318(4) 0.0582(15) Uani 1 1 d . . . . .
F8 F 0.2614(8) 0.9338(4) 0.9639(4) 0.0665(17) Uani 1 1 d . . . . .
F2 F 0.6069(7) 0.9601(3) 0.5466(4) 0.0642(16) Uani 1 1 d . . . . .
F10 F 0.6254(6) 0.8766(3) 0.8001(4) 0.0617(16) Uani 1 1 d . . . . .
F9 F 0.5029(7) 0.9734(4) 0.8952(5) 0.0701(19) Uani 1 1 d . . . . .
F5 F 0.8209(7) 0.6827(3) 0.6230(4) 0.0574(14) Uani 1 1 d . . . . .
F3 F 0.8563(7) 0.9166(4) 0.4933(4) 0.0638(16) Uani 1 1 d . . . . .
N1 N 0.4312(8) 0.6149(4) 0.6839(5) 0.0464(16) Uani 1 1 d . . . . .
N14 N 0.6247(8) 0.6171(4) 0.7912(4) 0.0440(16) Uani 1 1 d . . . . .
C24 C 0.8370(9) 0.7986(5) 0.5603(5) 0.0461(19) Uani 1 1 d . . . . .
C27 C 0.3258(10) 0.7667(5) 0.8481(5) 0.0459(19) Uani 1 1 d . . . . .
C31 C 0.5060(9) 0.8553(5) 0.8295(6) 0.049(2) Uani 1 1 d . . . . .
C22 C 0.6577(11) 0.8917(5) 0.5675(6) 0.053(2) Uani 1 1 d . . . . .
C20 C 0.6406(10) 0.7720(5) 0.6411(6) 0.0447(18) Uani 1 1 d . . . . .
C11 C 0.4527(9) 0.3342(5) 0.7742(6) 0.048(2) Uani 1 1 d . . . . .
H11 H 0.4400 0.2823 0.7763 0.058 Uiso 1 1 calc R . . . .
C13 C 0.5679(9) 0.4424(6) 0.7205(6) 0.0485(19) Uani 1 1 d . . . . .
H13 H 0.6331 0.4623 0.6876 0.058 Uiso 1 1 calc R . . . .
C23 C 0.7860(10) 0.8695(5) 0.5397(6) 0.049(2) Uani 1 1 d . . . . .
C29 C 0.3266(10) 0.8868(6) 0.9135(6) 0.053(2) Uani 1 1 d . . . . .
C12 C 0.5518(10) 0.3657(6) 0.7260(6) 0.053(2) Uani 1 1 d . . . . .
H12 H 0.6074 0.3340 0.6973 0.063 Uiso 1 1 calc R . . . .
C30 C 0.4474(10) 0.9058(6) 0.8800(6) 0.052(2) Uani 1 1 d . . . . .
C8 C 0.4861(9) 0.4906(5) 0.7645(5) 0.0461(19) Uani 1 1 d . . . . .
C21 C 0.5911(9) 0.8431(5) 0.6154(6) 0.0461(19) Uani 1 1 d . . . . .
C10 C 0.3752(11) 0.3818(6) 0.8181(7) 0.056(2) Uani 1 1 d . . . . .
H10 H 0.3113 0.3620 0.8520 0.067 Uiso 1 1 calc R . . . .
C28 C 0.2646(9) 0.8163(5) 0.8992(5) 0.0465(19) Uani 1 1 d . . . . .
C9 C 0.3914(9) 0.4594(6) 0.8123(6) 0.050(2) Uani 1 1 d . . . . .
H9 H 0.3365 0.4909 0.8417 0.060 Uiso 1 1 calc R . . . .
C6 C 0.2735(10) 0.6040(6) 0.6759(6) 0.051(2) Uani 1 1 d . . . . .
H6A H 0.2370 0.6183 0.7270 0.061 Uiso 1 1 calc R . . . .
H6B H 0.2514 0.5512 0.6656 0.061 Uiso 1 1 calc R . . . .
C26 C 0.4501(9) 0.7826(5) 0.8106(6) 0.048(2) Uani 1 1 d . . . . .
C25 C 0.7645(9) 0.7529(5) 0.6080(5) 0.0448(18) Uani 1 1 d . . . . .
C3 C 0.4155(13) 0.6329(7) 0.5340(7) 0.065(3) Uani 1 1 d . . . . .
H3A H 0.4489 0.6134 0.4839 0.078 Uiso 1 1 calc R . . . .
H3B H 0.4459 0.6850 0.5401 0.078 Uiso 1 1 calc R . . . .
C2 C 0.4814(10) 0.5882(6) 0.6062(6) 0.052(2) Uani 1 1 d . . . . .
H2A H 0.4575 0.5353 0.5982 0.062 Uiso 1 1 calc R . . . .
H2B H 0.5840 0.5929 0.6098 0.062 Uiso 1 1 calc R . . . .
C15 C 0.7598(10) 0.5848(5) 0.7729(6) 0.052(2) Uani 1 1 d . . . . .
H15A H 0.7579 0.5779 0.7138 0.062 Uiso 1 1 calc R . . . .
H15B H 0.7716 0.5355 0.7987 0.062 Uiso 1 1 calc R . . . .
C5 C 0.2011(10) 0.6526(6) 0.6039(8) 0.064(3) Uani 1 1 d . . . . .
H5A H 0.0989 0.6462 0.6003 0.077 Uiso 1 1 calc R . . . .
H5B H 0.2224 0.7055 0.6143 0.077 Uiso 1 1 calc R . . . .
C16 C 0.8866(12) 0.6349(7) 0.8038(8) 0.068(3) Uani 1 1 d . . . . .
H16A H 0.9741 0.6110 0.7917 0.081 Uiso 1 1 calc R . . . .
H16B H 0.8787 0.6831 0.7754 0.081 Uiso 1 1 calc R . . . .
C4 C 0.2526(13) 0.6297(7) 0.5257(8) 0.072(4) Uani 1 1 d . . . . .
H4A H 0.2140 0.6632 0.4818 0.086 Uiso 1 1 calc R . . . .
H4B H 0.2208 0.5788 0.5117 0.086 Uiso 1 1 calc R . . . .
C7 C 0.4879(11) 0.5764(6) 0.7639(6) 0.054(2) Uani 1 1 d . . . . .
H7 H 0.4226 0.5914 0.8038 0.065 Uiso 1 1 calc R . . . .
C19 C 0.6286(12) 0.6226(6) 0.8830(6) 0.057(2) Uani 1 1 d . . . . .
H19A H 0.5385 0.6420 0.8971 0.069 Uiso 1 1 calc R . . . .
H19B H 0.6418 0.5726 0.9069 0.069 Uiso 1 1 calc R . . . .
C17 C 0.8899(12) 0.6472(6) 0.8953(8) 0.070(3) Uani 1 1 d . . . . .
H17A H 0.9608 0.6852 0.9126 0.084 Uiso 1 1 calc R . . . .
H17B H 0.9172 0.6007 0.9240 0.084 Uiso 1 1 calc R . . . .
C18 C 0.7457(17) 0.6728(7) 0.9186(7) 0.080(4) Uani 1 1 d . . . . .
H18A H 0.7478 0.6732 0.9782 0.096 Uiso 1 1 calc R . . . .
H18B H 0.7272 0.7239 0.8989 0.096 Uiso 1 1 calc R . . . .

loop_
_atom_site_aniso_label
_atom_site_aniso_U_11
_atom_site_aniso_U_22
_atom_site_aniso_U_33
_atom_site_aniso_U_23
_atom_site_aniso_U_13
_atom_site_aniso_U_12
Zn1 0.0412(8) 0.0440(8) 0.0393(8) -0.0004(4) 0.0000(5) 0.0004(4)
F7 0.057(3) 0.075(4) 0.044(3) 0.003(2) 0.010(2) 0.010(3)
F6 0.064(4) 0.057(3) 0.059(4) -0.005(2) 0.007(3) 0.004(3)
F1 0.045(3) 0.071(4) 0.074(4) 0.006(3) 0.002(3) 0.012(2)
F4 0.053(3) 0.076(4) 0.047(3) 0.007(2) 0.007(2) -0.001(2)
F8 0.076(4) 0.067(4) 0.056(3) -0.014(3) 0.006(3) 0.026(3)
F2 0.068(4) 0.055(3) 0.066(4) 0.011(3) -0.009(3) 0.008(2)
F10 0.042(3) 0.067(4) 0.075(4) -0.016(3) 0.005(3) -0.005(2)
F9 0.056(3) 0.064(4) 0.086(5) -0.029(3) -0.012(3) 0.006(3)
F5 0.062(3) 0.055(3) 0.057(3) 0.010(2) 0.013(3) 0.008(2)
F3 0.066(4) 0.068(4) 0.056(3) 0.018(3) 0.002(3) -0.013(3)
N1 0.049(4) 0.044(4) 0.045(4) 0.001(3) -0.001(3) 0.002(3)
N14 0.043(4) 0.048(4) 0.038(4) 0.003(3) -0.010(3) 0.001(3)
C24 0.039(4) 0.060(5) 0.036(4) 0.000(3) -0.008(3) -0.002(3)
C27 0.047(4) 0.054(4) 0.035(4) 0.003(3) -0.007(3) 0.007(3)
C31 0.040(4) 0.058(5) 0.046(5) -0.012(4) -0.008(3) 0.003(3)
C22 0.054(5) 0.050(5) 0.049(5) 0.006(4) -0.017(4) -0.005(4)
C20 0.042(4) 0.047(4) 0.044(4) -0.002(3) -0.003(3) -0.004(3)
C11 0.043(4) 0.050(5) 0.048(5) 0.004(3) -0.007(4) -0.004(3)
C13 0.037(4) 0.068(5) 0.041(4) 0.006(4) 0.003(3) -0.001(4)
C23 0.045(4) 0.059(5) 0.041(4) 0.013(3) -0.011(3) -0.013(4)
C29 0.051(5) 0.067(6) 0.037(4) -0.012(4) -0.012(4) 0.019(4)
C12 0.049(5) 0.054(5) 0.054(5) -0.002(4) -0.002(4) 0.007(3)
C30 0.048(5) 0.058(5) 0.049(5) -0.011(4) 0.001(4) 0.005(4)
C8 0.037(4) 0.058(5) 0.041(4) -0.002(3) -0.008(3) -0.003(3)
C21 0.042(4) 0.050(4) 0.043(4) 0.000(3) -0.012(3) -0.001(3)
C10 0.048(5) 0.064(6) 0.053(5) 0.009(4) -0.008(4) -0.001(4)
C28 0.045(4) 0.059(5) 0.035(4) 0.000(3) 0.000(3) 0.011(4)
C9 0.034(4) 0.069(6) 0.047(5) -0.002(4) -0.003(3) 0.004(3)
C6 0.040(4) 0.061(5) 0.052(5) -0.005(4) 0.005(4) -0.005(4)
C26 0.038(4) 0.053(5) 0.051(5) -0.005(3) -0.006(3) 0.005(3)
C25 0.046(4) 0.048(4) 0.040(4) 0.001(3) 0.000(3) -0.004(3)
C3 0.076(7) 0.077(7) 0.041(5) 0.003(4) -0.001(5) -0.020(5)
C2 0.041(4) 0.068(6) 0.046(5) -0.012(4) 0.006(3) -0.004(4)
C15 0.045(4) 0.057(5) 0.054(5) 0.009(4) 0.006(4) 0.010(4)
C5 0.039(4) 0.056(5) 0.093(8) 0.002(5) -0.019(5) 0.003(4)
C16 0.051(5) 0.080(7) 0.069(7) 0.012(5) -0.013(5) -0.005(5)
C4 0.073(7) 0.065(6) 0.069(7) 0.015(5) -0.031(6) -0.017(5)
C7 0.054(5) 0.060(6) 0.046(5) 0.001(4) -0.006(4) 0.001(4)
C19 0.064(6) 0.070(6) 0.036(5) 0.009(4) -0.004(4) 0.009(4)
C17 0.064(6) 0.060(6) 0.077(8) 0.001(5) -0.038(6) -0.011(5)
C18 0.119(11) 0.072(7) 0.043(6) -0.004(5) -0.022(6) 0.018(7)

loop_
_atom_type_symbol
_atom_type_description
_atom_type_scat_dispersion_real
_atom_type_scat_dispersion_imag
_atom_type_scat_source
C C 0.0181 0.0091 'International Tables Vol C Tables 4.2.6.8 and 6.1.1.4'
H H 0.0000 0.0000 'International Tables Vol C Tables 4.2.6.8 and 6.1.1.4'
F F 0.0727 0.0534 'International Tables Vol C Tables 4.2.6.8 and 6.1.1.4'
N N 0.0311 0.0180 'International Tables Vol C Tables 4.2.6.8 and 6.1.1.4'
Zn Zn -1.5491 0.6778 'International Tables Vol C Tables 4.2.6.8 and 6.1.1.4'

loop_
_exptl_crystal_face_index_h
_exptl_crystal_face_index_k
_exptl_crystal_face_index_l
_exptl_crystal_face_perp_dist
2 2 -10 0.1051
-4 -1 3 0.1049
4 -1 8 0.0632
-1 -10 -6 0.0368
-1 6 -9 0.0904
1 8 7 0.0482

loop_
_geom_angle_atom_site_label_1
_geom_angle_atom_site_label_2
_geom_angle_atom_site_label_3
_geom_angle
_geom_angle_site_symmetry_1
_geom_angle_site_symmetry_3
_geom_angle_publ_flag
N1 Zn1 N14 66.4(3) . . ?
C20 Zn1 N1 114.5(3) . . ?
C20 Zn1 N14 122.8(3) . . ?
C20 Zn1 C26 117.8(4) . . ?
C26 Zn1 N1 118.1(3) . . ?
C26 Zn1 N14 107.3(3) . . ?
C6 N1 Zn1 124.6(6) . . ?
C6 N1 C7 106.0(8) . . ?
C2 N1 Zn1 111.1(6) . . ?
C2 N1 C6 107.0(7) . . ?
C2 N1 C7 118.4(8) . . ?
C7 N1 Zn1 89.5(5) . . ?
C15 N14 Zn1 120.6(6) . . ?
C15 N14 C7 119.7(8) . . ?
C15 N14 C19 107.5(7) . . ?
C7 N14 Zn1 89.5(5) . . ?
C19 N14 Zn1 113.3(6) . . ?
C19 N14 C7 104.7(8) . . ?
F4 C24 C23 117.9(9) . . ?
C25 C24 F4 122.2(8) . . ?
C25 C24 C23 119.9(9) . . ?
F6 C27 C28 116.7(9) . . ?
F6 C27 C26 119.3(8) . . ?
C28 C27 C26 123.9(9) . . ?
F10 C31 C30 116.4(8) . . ?
F10 C31 C26 119.6(8) . . ?
C30 C31 C26 124.0(10) . . ?
F2 C22 C23 118.4(9) . . ?
F2 C22 C21 122.9(10) . . ?
C21 C22 C23 118.6(8) . . ?
C21 C20 Zn1 117.7(7) . . ?
C25 C20 Zn1 129.8(6) . . ?
C25 C20 C21 112.0(9) . . ?
C12 C11 H11 120.7 . . ?
C10 C11 H11 120.7 . . ?
C10 C11 C12 118.5(10) . . ?
C12 C13 H13 120.0 . . ?
C12 C13 C8 119.9(9) . . ?
C8 C13 H13 120.0 . . ?
F3 C23 C24 121.4(10) . . ?
F3 C23 C22 120.3(8) . . ?
C24 C23 C22 118.3(8) . . ?
F8 C29 C28 116.1(10) . . ?
C30 C29 F8 123.0(9) . . ?
C30 C29 C28 120.9(8) . . ?
C11 C12 H12 119.5 . . ?
C13 C12 C11 121.1(9) . . ?
C13 C12 H12 119.5 . . ?
F9 C30 C31 121.7(10) . . ?
F9 C30 C29 118.9(8) . . ?
C29 C30 C31 119.3(9) . . ?
C13 C8 C7 126.8(9) . . ?
C9 C8 C13 118.5(9) . . ?
C9 C8 C7 114.6(9) . . ?
F1 C21 C22 115.2(8) . . ?
F1 C21 C20 119.2(9) . . ?
C22 C21 C20 125.6(9) . . ?
C11 C10 H10 119.8 . . ?
C11 C10 C9 120.3(10) . . ?
C9 C10 H10 119.8 . . ?
F7 C28 C27 119.6(9) . . ?
F7 C28 C29 121.9(8) . . ?
C27 C28 C29 118.4(9) . . ?
C8 C9 C10 121.6(9) . . ?
C8 C9 H9 119.2 . . ?
C10 C9 H9 119.2 . . ?
N1 C6 H6A 109.6 . . ?
N1 C6 H6B 109.6 . . ?
N1 C6 C5 110.5(8) . . ?
H6A C6 H6B 108.1 . . ?
C5 C6 H6A 109.6 . . ?
C5 C6 H6B 109.6 . . ?
C27 C26 Zn1 127.4(6) . . ?
C27 C26 C31 113.5(8) . . ?
C31 C26 Zn1 118.9(8) . . ?
F5 C25 C20 119.0(8) . . ?
C24 C25 F5 115.7(8) . . ?
C24 C25 C20 125.4(8) . . ?
H3A C3 H3B 107.9 . . ?
C2 C3 H3A 109.1 . . ?
C2 C3 H3B 109.1 . . ?
C2 C3 C4 112.3(9) . . ?
C4 C3 H3A 109.1 . . ?
C4 C3 H3B 109.1 . . ?
N1 C2 C3 111.1(9) . . ?
N1 C2 H2A 109.4 . . ?
N1 C2 H2B 109.4 . . ?
C3 C2 H2A 109.4 . . ?
C3 C2 H2B 109.4 . . ?
H2A C2 H2B 108.0 . . ?
N14 C15 H15A 109.2 . . ?
N14 C15 H15B 109.2 . . ?
N14 C15 C16 112.2(9) . . ?
H15A C15 H15B 107.9 . . ?
C16 C15 H15A 109.2 . . ?
C16 C15 H15B 109.2 . . ?
C6 C5 H5A 109.7 . . ?
C6 C5 H5B 109.7 . . ?
H5A C5 H5B 108.2 . . ?
C4 C5 C6 110.0(9) . . ?
C4 C5 H5A 109.7 . . ?
C4 C5 H5B 109.7 . . ?
C15 C16 H16A 109.7 . . ?
C15 C16 H16B 109.7 . . ?
H16A C16 H16B 108.2 . . ?
C17 C16 C15 110.0(10) . . ?
C17 C16 H16A 109.7 . . ?
C17 C16 H16B 109.7 . . ?
C3 C4 H4A 109.7 . . ?
C3 C4 H4B 109.7 . . ?
C5 C4 C3 109.7(9) . . ?
C5 C4 H4A 109.7 . . ?
C5 C4 H4B 109.7 . . ?
H4A C4 H4B 108.2 . . ?
N1 C7 C8 116.8(7) . . ?
N1 C7 H7 105.0 . . ?
N14 C7 N1 104.6(8) . . ?
N14 C7 C8 119.1(8) . . ?
N14 C7 H7 105.0 . . ?
C8 C7 H7 105.0 . . ?
N14 C19 H19A 109.3 . . ?
N14 C19 H19B 109.3 . . ?
H19A C19 H19B 108.0 . . ?
C18 C19 N14 111.4(10) . . ?
C18 C19 H19A 109.3 . . ?
C18 C19 H19B 109.3 . . ?
C16 C17 H17A 109.3 . . ?
C16 C17 H17B 109.3 . . ?
C16 C17 C18 111.4(8) . . ?
H17A C17 H17B 108.0 . . ?
C18 C17 H17A 109.3 . . ?
C18 C17 H17B 109.3 . . ?
C19 C18 C17 112.0(10) . . ?
C19 C18 H18A 109.2 . . ?
C19 C18 H18B 109.2 . . ?
C17 C18 H18A 109.2 . . ?
C17 C18 H18B 109.2 . . ?
H18A C18 H18B 107.9 . . ?

loop_
_geom_bond_atom_site_label_1
_geom_bond_atom_site_label_2
_geom_bond_distance
_geom_bond_site_symmetry_2
_geom_bond_publ_flag
Zn1 N1 2.182(7) . ?
Zn1 N14 2.187(7) . ?
Zn1 C20 2.014(10) . ?
Zn1 C26 2.031(10) . ?
F7 C28 1.351(12) . ?
F6 C27 1.338(11) . ?
F1 C21 1.355(11) . ?
F4 C24 1.373(12) . ?
F8 C29 1.364(11) . ?
F2 C22 1.335(11) . ?
F10 C31 1.329(12) . ?
F9 C30 1.321(12) . ?
F5 C25 1.366(11) . ?
F3 C23 1.349(11) . ?
N1 C6 1.497(11) . ?
N1 C2 1.478(12) . ?
N1 C7 1.518(11) . ?
N14 C15 1.461(12) . ?
N14 C7 1.507(12) . ?
N14 C19 1.497(12) . ?
C24 C23 1.374(13) . ?
C24 C25 1.359(14) . ?
C27 C28 1.381(13) . ?
C27 C26 1.411(15) . ?
C31 C30 1.373(13) . ?
C31 C26 1.414(12) . ?
C22 C23 1.397(16) . ?
C22 C21 1.363(14) . ?
C20 C21 1.394(12) . ?
C20 C25 1.384(14) . ?
C11 H11 0.9300 . ?
C11 C12 1.402(15) . ?
C11 C10 1.368(15) . ?
C13 H13 0.9300 . ?
C13 C12 1.372(15) . ?
C13 C8 1.401(14) . ?
C29 C30 1.361(16) . ?
C29 C28 1.390(14) . ?
C12 H12 0.9300 . ?
C8 C9 1.367(14) . ?
C8 C7 1.522(14) . ?
C10 H10 0.9300 . ?
C10 C9 1.388(14) . ?
C9 H9 0.9300 . ?
C6 H6A 0.9700 . ?
C6 H6B 0.9700 . ?
C6 C5 1.555(14) . ?
C3 H3A 0.9700 . ?
C3 H3B 0.9700 . ?
C3 C2 1.498(15) . ?
C3 C4 1.535(17) . ?
C2 H2A 0.9700 . ?
C2 H2B 0.9700 . ?
C15 H15A 0.9700 . ?
C15 H15B 0.9700 . ?
C15 C16 1.534(14) . ?
C5 H5A 0.9700 . ?
C5 H5B 0.9700 . ?
C5 C4 1.47(2) . ?
C16 H16A 0.9700 . ?
C16 H16B 0.9700 . ?
C16 C17 1.505(19) . ?
C4 H4A 0.9700 . ?
C4 H4B 0.9700 . ?
C7 H7 0.9800 . ?
C19 H19A 0.9700 . ?
C19 H19B 0.9700 . ?
C19 C18 1.489(18) . ?
C17 H17A 0.9700 . ?
C17 H17B 0.9700 . ?
C17 C18 1.53(2) . ?
C18 H18A 0.9700 . ?
C18 H18B 0.9700 . ?

loop_
_exptl_oxdiff_crystal_face_indexfrac_h
_exptl_oxdiff_crystal_face_indexfrac_k
_exptl_oxdiff_crystal_face_indexfrac_l
_exptl_oxdiff_crystal_face_x
_exptl_oxdiff_crystal_face_y
_exptl_oxdiff_crystal_face_z
2.1666 1.8489 -10.4321 -0.0870 -0.4638 0.9156
-4.2347 -1.3764 2.8300 0.1841 0.6924 -0.1222
3.6002 -1.1171 7.7971 -0.0802 -0.4738 -0.8770
-0.5821 -9.6272 -5.5852 0.9015 -0.0752 0.4262
-0.5081 6.4219 -8.5869 -0.4365 0.0264 0.8993
0.6702 8.2353 7.1451 -0.8029 0.0689 -0.5922
